data_7203984
loop_
_publ_author_name
'Maple, Martin J.'
'Philp, Eilidh F.'
'Slawin, Alexandra M. Z.'
'Lightfoot, Philip'
'Cox, Paul A.'
'Wright, Paul A.'

_publ_section_title
;
 Azamacrocycles and the azaoxacryptand
 4,7,13,16,21,24-hexaoxa-1,10-diazabicyclo[8.8.8]hexacosane as
 structure-directing agents in the synthesis of microporous
 metalloaluminophosphates
;
_journal_coden_ASTM JMACEP
_journal_issue 1
_journal_name_full 'Journal of Materials Chemistry'
_journal_page_first 98
_journal_page_last 104
_journal_paper_doi 10.1039/b003430o
_journal_volume 11
_journal_year 2001
_chemical_compound_source -
_chemical_formula_analytical 'C10 H25 Al Co N4 O8 P2'
_chemical_formula_moiety 'C10 H24 N4.Co.Al.P O4.P O3 (OH)'
_chemical_formula_structural 'C10 H25 Al Co N4 O8 P2'
_chemical_formula_sum 'C10 H25 Al Co N4 O8 P2'
_chemical_formula_weight 477.19
_chemical_melting_point ?
_space_group_IT_number 14
_symmetry_cell_setting monoclinic
_symmetry_space_group_name_Hall '-P 2ybc'
_symmetry_space_group_name_H-M 'P 1 21/c 1'
_atom_sites_solution_hydrogens geom
_atom_sites_solution_primary direct
_atom_sites_solution_secondary difmap
_audit_creation_method SHELXL
_cell_angle_alpha 90.00
_cell_angle_beta 98.3230(10)
_cell_angle_gamma 90.00
_cell_formula_units_Z 4
_cell_length_a 14.9780(8)
_cell_length_b 14.7200(8)
_cell_length_c 8.4792(5)
_cell_measurement_reflns_used 50
_cell_measurement_temperature 293(2)
_cell_measurement_theta_max 168
_cell_measurement_theta_min 12
_cell_volume 1849.77(18)
_computing_cell_refinement 'Bruker SMART'
_computing_data_collection 'Bruker SMART'
_computing_data_reduction 'Bruker SHELXTL'
_computing_molecular_graphics 'Bruker SHELXTL'
_computing_publication_material 'Bruker SHELXTL'
_computing_structure_refinement 'SHELXL-93 (Sheldrick, 1993)'
_computing_structure_solution 'SHELXS-86 (Sheldrick, 1990)'
_diffrn_ambient_temperature 293(2)
_diffrn_measurement_device CCD
_diffrn_measurement_method 'phi and omega scans'
_diffrn_radiation_monochromator graphite
_diffrn_radiation_source 'fine-focus sealed tube'
_diffrn_radiation_type MoK\a
_diffrn_radiation_wavelength 0.71073
_diffrn_reflns_av_R_equivalents 0.0314
_diffrn_reflns_av_sigmaI/netI 0.0355
_diffrn_reflns_limit_h_max 16
_diffrn_reflns_limit_h_min -16
_diffrn_reflns_limit_k_max 15
_diffrn_reflns_limit_k_min -16
_diffrn_reflns_limit_l_max 8
_diffrn_reflns_limit_l_min -9
_diffrn_reflns_number 7991
_diffrn_reflns_theta_max 23.25
_diffrn_reflns_theta_min 1.37
_diffrn_standards_decay_% -
_diffrn_standards_interval_count -
_diffrn_standards_interval_time -
_diffrn_standards_number -
_exptl_absorpt_coefficient_mu 1.195
_exptl_absorpt_correction_T_max 1.00000
_exptl_absorpt_correction_T_min 0.775120
_exptl_absorpt_correction_type sadabs
_exptl_crystal_colour pink
_exptl_crystal_density_diffrn 1.713
_exptl_crystal_density_meas ?
_exptl_crystal_density_method -
_exptl_crystal_description prism
_exptl_crystal_F_000 988
_exptl_crystal_size_max .28
_exptl_crystal_size_mid .25
_exptl_crystal_size_min .25
_refine_diff_density_max 0.271
_refine_diff_density_min -0.243
_refine_diff_density_rms 0.054
_refine_ls_extinction_coef 0.0012(3)
_refine_ls_extinction_expression Fc^*^=kFc[1+0.001xFc^2^\l^3^/sin(2\q)]^-1/4^
_refine_ls_extinction_method SHELXL
_refine_ls_goodness_of_fit_all 0.984
_refine_ls_goodness_of_fit_obs 1.042
_refine_ls_hydrogen_treatment riding
_refine_ls_matrix_type full
_refine_ls_number_parameters 259
_refine_ls_number_reflns 2617
_refine_ls_number_restraints 5
_refine_ls_restrained_S_all 1.176
_refine_ls_restrained_S_obs 1.041
_refine_ls_R_factor_all 0.0435
_refine_ls_R_factor_obs 0.0285
_refine_ls_shift/esd_max 0.002
_refine_ls_shift/esd_mean 0.000
_refine_ls_structure_factor_coef Fsqd
_refine_ls_weighting_details 'w=1/[\s^2^(Fo^2^)+(0.0404P)^2^+0.0000P] where P=(Fo^2^+2Fc^2^)/3'
_refine_ls_weighting_scheme calc
_refine_ls_wR_factor_all 0.0818
_refine_ls_wR_factor_obs 0.0643
_reflns_number_observed 2100
_reflns_number_total 2659
_reflns_observed_criterion >2sigma(I)
_cod_data_source_file b003430o.txt
_cod_data_source_block eppw3
_cod_depositor_comments
;
The following automatic conversions were performed:
'_symmetry_cell_setting' value 'Monoclinic' changed to 'monoclinic'
according to '/home/adriana/struct/CIF-dictionaries/cif_core.dic'
dictionary named 'cif_core.dic' version 2.4.1 from 2010-06-29.

Automatic conversion script
Id: cif_fix_enum 1555 2011-01-17 13:19:09Z saulius 

The following automatic conversions were performed:

'_chemical_melting_point' value '-' was changed to '?' - the value is
undefined or not given.

Automatic conversion script
Id: cif_fix_values 1569 2011-02-09 13:29:24Z adriana 

The following automatic conversions were performed:

'_exptl_crystal_density_meas' value '-' was changed to '?' - the
value is perceived as not measured.

Automatic conversion script
Id: cif_fix_values 3008 2015-01-20 13:52:24Z robertas 

The following automatic conversions were performed:

'_refine_ls_weighting_scheme' value 'calc
w=1/[\s^2^(Fo^2^)+(0.0404P)^2^+0.0000P] where P=(Fo^2^+2Fc^2^)/3' was
changed to 'calc'. New tag '_refine_ls_weighting_details' was
created. The value of the new tag was set to
'w=1/[\s^2^(Fo^2^)+(0.0404P)^2^+0.0000P] where P=(Fo^2^+2Fc^2^)/3'.

Automatic conversion script
Id: cif_fix_values 3143 2015-03-26 13:38:13Z robertas 
;
_cod_original_cell_volume 1849.8(2)
_cod_original_sg_symbol_H-M P2(1)/c
_cod_database_code 7203984

loop_
_symmetry_equiv_pos_as_xyz
'x, y, z'
'-x, y+1/2, -z+1/2'
'-x, -y, -z'
'x, -y-1/2, z-1/2'

loop_
_atom_site_aniso_label
_atom_site_aniso_U_11
_atom_site_aniso_U_22
_atom_site_aniso_U_33
_atom_site_aniso_U_23
_atom_site_aniso_U_13
_atom_site_aniso_U_12
Co1 0.0283(3) 0.0244(3) 0.0234(3) -0.0010(2) -0.0002(2) -0.0039(2)
N1 0.041(2) 0.0233(13) 0.042(2) -0.0048(12) -0.0108(12) -0.0038(12)
C2 0.076(3) 0.036(2) 0.047(2) 0.016(2) -0.016(2) -0.015(2)
C3 0.082(3) 0.056(2) 0.027(2) 0.003(2) 0.005(2) -0.027(2)
N4 0.043(2) 0.042(2) 0.0322(15) -0.0104(13) 0.0087(12) -0.0196(13)
C5 0.055(2) 0.053(2) 0.056(2) -0.027(2) 0.028(2) -0.019(2)
C6 0.036(2) 0.059(2) 0.093(3) -0.036(2) 0.008(2) 0.003(2)
C7 0.040(2) 0.035(2) 0.083(3) -0.013(2) -0.010(2) 0.009(2)
O1 0.0256(10) 0.0297(10) 0.0314(11) -0.0031(9) -0.0012(8) -0.0043(8)
P1 0.0228(4) 0.0217(4) 0.0173(4) 0.0016(3) 0.0008(3) -0.0045(3)
O2 0.0438(12) 0.0316(11) 0.0259(11) 0.0032(9) 0.0117(9) -0.0077(9)
O3 0.0344(11) 0.0236(10) 0.0244(10) 0.0019(8) -0.0016(8) -0.0006(9)
O4 0.0300(10) 0.0249(10) 0.0252(11) -0.0030(8) -0.0020(8) -0.0017(8)
Al1 0.0234(4) 0.0189(4) 0.0143(4) -0.0004(3) 0.0038(3) -0.0005(3)
O5 0.0301(11) 0.0246(10) 0.0257(11) 0.0026(9) -0.0002(8) 0.0005(8)
P2 0.0274(4) 0.0237(4) 0.0173(4) -0.0007(3) 0.0054(3) 0.0053(3)
O6 0.0447(13) 0.0408(12) 0.0309(12) 0.0029(10) 0.0104(10) 0.0246(10)
O7 0.0400(12) 0.0434(12) 0.0211(11) -0.0036(9) 0.0035(9) 0.0160(10)
O8 0.0460(13) 0.0516(13) 0.0274(13) 0.0052(11) 0.0024(10) -0.0201(11)
Co2 0.0292(3) 0.0224(3) 0.0230(3) 0.0007(2) 0.0070(2) 0.0057(2)
N11 0.036(2) 0.057(2) 0.0289(15) -0.0069(13) 0.0021(12) 0.0173(13)
C12 0.047(2) 0.062(2) 0.072(3) -0.040(2) -0.003(2) -0.003(2)
C13 0.066(3) 0.039(2) 0.093(3) -0.017(2) 0.032(2) -0.017(2)
N14 0.055(2) 0.0284(14) 0.059(2) 0.0026(14) 0.0257(15) 0.0022(13)
C15 0.098(3) 0.034(2) 0.067(3) 0.014(2) 0.050(3) 0.007(2)
C16 0.087(3) 0.078(3) 0.038(2) 0.024(2) 0.024(2) 0.043(2)
C17 0.061(2) 0.075(3) 0.028(2) 0.000(2) 0.001(2) 0.034(2)

loop_
_atom_site_label
_atom_site_type_symbol
_atom_site_fract_x
_atom_site_fract_y
_atom_site_fract_z
_atom_site_U_iso_or_equiv
_atom_site_thermal_displace_type
_atom_site_occupancy
_atom_site_calc_flag
_atom_site_refinement_flags
_atom_site_disorder_group
Co1 Co 0.5000 0.5000 0.0000 0.0257(2) Uani 1 d S .
N1 N 0.5907(2) 0.4068(2) 0.1259(3) 0.0369(6) Uani 1 d D .
H1N H 0.6380(15) 0.4462(17) 0.1797(33) 0.056(10) Uiso 1 d D .
C2 C 0.5389(2) 0.3650(2) 0.2419(4) 0.0555(10) Uani 1 d . .
H2A H 0.5797(2) 0.3348(2) 0.3248(4) 0.067 Uiso 1 calc R .
H2B H 0.4978(2) 0.3199(2) 0.1890(4) 0.067 Uiso 1 calc R .
C3 C 0.4861(2) 0.4372(2) 0.3150(4) 0.0554(10) Uani 1 d . .
H3A H 0.4517(2) 0.4096(2) 0.3908(4) 0.066 Uiso 1 calc R .
H3B H 0.5273(2) 0.4811(2) 0.3714(4) 0.066 Uiso 1 calc R .
N4 N 0.4250(2) 0.4829(2) 0.1891(3) 0.0387(6) Uani 1 d D .
H4N H 0.3765(16) 0.4396(18) 0.1549(40) 0.071(11) Uiso 1 d D .
C5 C 0.3851(2) 0.5683(2) 0.2387(4) 0.0525(10) Uani 1 d . .
H5A H 0.4331(2) 0.6099(2) 0.2797(4) 0.063 Uiso 1 calc R .
H5B H 0.3502(2) 0.5555(2) 0.3240(4) 0.063 Uiso 1 calc R .
C6 C 0.3248(2) 0.6130(3) 0.1021(5) 0.0629(11) Uani 1 d . .
H6A H 0.2881(2) 0.6580(3) 0.1463(5) 0.076 Uiso 1 calc R .
H6B H 0.2842(2) 0.5672(3) 0.0502(5) 0.076 Uiso 1 calc R .
C7 C 0.3709(2) 0.6589(2) -0.0240(5) 0.0546(10) Uani 1 d . .
H7A H 0.3275(2) 0.6969(2) -0.0898(5) 0.065 Uiso 1 calc R .
H7B H 0.4186(2) 0.6979(2) 0.0275(5) 0.065 Uiso 1 calc R .
O1 O 0.56522(11) 0.61272(12) 0.1232(2) 0.0294(5) Uani 1 d . .
P1 P 0.66294(4) 0.63284(4) 0.17797(8) 0.0208(2) Uani 1 d . .
O2 O 0.71128(12) 0.64824(12) 0.0301(2) 0.0331(5) Uani 1 d . .
O3 O 0.71151(12) 0.55526(11) 0.2747(2) 0.0280(4) Uani 1 d . .
O4 O 0.67345(11) 0.72135(11) 0.2784(2) 0.0273(4) Uani 1 d . .
Al1 Al 0.75679(5) 0.77786(5) 0.40482(9) 0.0187(2) Uani 1 d . .
O5 O 0.83194(12) 0.70208(12) 0.5128(2) 0.0272(4) Uani 1 d . .
P2 P 0.82969(5) 0.62180(5) 0.62820(8) 0.0226(2) Uani 1 d . .
O6 O 0.91204(13) 0.56558(13) 0.6327(2) 0.0383(5) Uani 1 d . .
O7 O 0.82170(12) 0.65688(13) 0.7944(2) 0.0349(5) Uani 1 d . .
O8 O 0.74191(14) 0.56745(15) 0.5719(2) 0.0420(5) Uani 1 d D .
H8O H 0.7255(22) 0.5591(25) 0.4565(10) 0.073(12) Uiso 1 d D .
Co2 Co 1.0000 0.5000 0.5000 0.0245(2) Uani 1 d S .
N11 N 1.0999(2) 0.5136(2) 0.7018(3) 0.0409(7) Uani 1 d D .
H11N H 1.1543(12) 0.4812(17) 0.6823(36) 0.045(9) Uiso 1 d D .
C12 C 1.1235(2) 0.6112(2) 0.7035(5) 0.0612(11) Uani 1 d . .
H12A H 1.1802(2) 0.6209(2) 0.7726(5) 0.073 Uiso 1 calc R .
H12B H 1.0772(2) 0.6460(2) 0.7453(5) 0.073 Uiso 1 calc R .
C13 C 1.1316(3) 0.6430(2) 0.5374(5) 0.0640(11) Uani 1 d . .
H13A H 1.1467(3) 0.7071(2) 0.5393(5) 0.077 Uiso 1 calc R .
H13B H 1.1795(3) 0.6099(2) 0.4971(5) 0.077 Uiso 1 calc R .
N14 N 1.0456(2) 0.6279(2) 0.4324(3) 0.0455(7) Uani 1 d D .
H14N H 1.0012(17) 0.6734(16) 0.4543(41) 0.069(11) Uiso 1 d D .
C15 C 1.0480(3) 0.6363(2) 0.2602(4) 0.0627(11) Uani 1 d . .
H15A H 1.0931(3) 0.5949(2) 0.2301(4) 0.075 Uiso 1 calc R .
H15B H 1.0660(3) 0.6976(2) 0.2370(4) 0.075 Uiso 1 calc R .
C16 C 0.9579(3) 0.6156(3) 0.1611(4) 0.0664(12) Uani 1 d . .
H16A H 0.9120(3) 0.6504(3) 0.2040(4) 0.080 Uiso 1 calc R .
H16B H 0.9599(3) 0.6374(3) 0.0537(4) 0.080 Uiso 1 calc R .
C17 C 0.9283(2) 0.5181(2) 0.1505(4) 0.0548(10) Uani 1 d . .
H17A H 0.8786(2) 0.5114(2) 0.0643(4) 0.066 Uiso 1 calc R .
H17B H 0.9778(2) 0.4806(2) 0.1259(4) 0.066 Uiso 1 calc R .

loop_
_atom_type_symbol
_atom_type_description
_atom_type_scat_dispersion_real
_atom_type_scat_dispersion_imag
_atom_type_scat_source
C C 0.0033 0.0016 'International Tables Vol C Tables 4.2.6.8 and 6.1.1.4'
H H 0.0000 0.0000 'International Tables Vol C Tables 4.2.6.8 and 6.1.1.4'
N N 0.0061 0.0033 'International Tables Vol C Tables 4.2.6.8 and 6.1.1.4'
O O 0.0106 0.0060 'International Tables Vol C Tables 4.2.6.8 and 6.1.1.4'
Al Al 0.0645 0.0514 'International Tables Vol C Tables 4.2.6.8 and 6.1.1.4'
P P 0.1023 0.0942 'International Tables Vol C Tables 4.2.6.8 and 6.1.1.4'
Co Co 0.3494 0.9721 'International Tables Vol C Tables 4.2.6.8 and 6.1.1.4'

loop_
_geom_angle_atom_site_label_1
_geom_angle_atom_site_label_2
_geom_angle_atom_site_label_3
_geom_angle
_geom_angle_site_symmetry_1
_geom_angle_site_symmetry_3
_geom_angle_publ_flag
N4 Co1 N4 180.0 . 3_665 ?
N4 Co1 N1 84.98(10) . . ?
N4 Co1 N1 95.02(10) 3_665 . ?
N4 Co1 N1 95.02(10) . 3_665 ?
N4 Co1 N1 84.98(10) 3_665 3_665 ?
N1 Co1 N1 180.0 . 3_665 ?
N4 Co1 O1 91.32(8) . 3_665 ?
N4 Co1 O1 88.67(8) 3_665 3_665 ?
N1 Co1 O1 87.56(8) . 3_665 ?
N1 Co1 O1 92.44(8) 3_665 3_665 ?
N4 Co1 O1 88.68(8) . . ?
N4 Co1 O1 91.32(8) 3_665 . ?
N1 Co1 O1 92.44(8) . . ?
N1 Co1 O1 87.56(8) 3_665 . ?
O1 Co1 O1 179.999(1) 3_665 . ?
C7 N1 C2 114.0(2) 3_665 . ?
C7 N1 Co1 114.2(2) 3_665 . ?
C2 N1 Co1 104.2(2) . . ?
N1 C2 C3 109.8(3) . . ?
N4 C3 C2 109.5(3) . . ?
C3 N4 C5 114.8(3) . . ?
C3 N4 Co1 105.3(2) . . ?
C5 N4 Co1 113.4(2) . . ?
N4 C5 C6 111.9(3) . . ?
C5 C6 C7 116.9(3) . . ?
N1 C7 C6 112.3(3) 3_665 . ?
P1 O1 Co1 131.75(11) . . ?
O1 P1 O3 112.71(10) . . ?
O1 P1 O4 110.64(10) . . ?
O3 P1 O4 109.30(10) . . ?
O1 P1 O2 109.10(10) . . ?
O3 P1 O2 107.54(11) . . ?
O4 P1 O2 107.36(10) . . ?
P1 O2 Al1 149.30(13) . 4_575 ?
P1 O4 Al1 138.42(12) . . ?
O2 Al1 O7 106.55(10) 4_576 4_575 ?
O2 Al1 O4 111.65(9) 4_576 . ?
O7 Al1 O4 109.95(9) 4_575 . ?
O2 Al1 O5 111.20(9) 4_576 . ?
O7 Al1 O5 105.52(9) 4_575 . ?
O4 Al1 O5 111.66(9) . . ?
P2 O5 Al1 138.81(12) . . ?
O6 P2 O7 110.04(11) . . ?
O6 P2 O5 110.54(11) . . ?
O7 P2 O5 109.90(10) . . ?
O6 P2 O8 112.62(12) . . ?
O7 P2 O8 106.43(11) . . ?
O5 P2 O8 107.18(10) . . ?
P2 O6 Co2 146.32(12) . . ?
P2 O7 Al1 144.41(13) . 4_576 ?
O6 Co2 O6 180.0 . 3_766 ?
O6 Co2 N14 89.32(9) . . ?
O6 Co2 N14 90.68(9) 3_766 . ?
O6 Co2 N14 90.68(9) . 3_766 ?
O6 Co2 N14 89.32(9) 3_766 3_766 ?
N14 Co2 N14 180.0 . 3_766 ?
O6 Co2 N11 87.03(8) . . ?
O6 Co2 N11 92.97(8) 3_766 . ?
N14 Co2 N11 85.20(11) . . ?
N14 Co2 N11 94.80(11) 3_766 . ?
O6 Co2 N11 92.97(8) . 3_766 ?
O6 Co2 N11 87.03(8) 3_766 3_766 ?
N14 Co2 N11 94.81(11) . 3_766 ?
N14 Co2 N11 85.19(11) 3_766 3_766 ?
N11 Co2 N11 180.0 . 3_766 ?
C17 N11 C12 113.7(3) 3_766 . ?
C17 N11 Co2 113.9(2) 3_766 . ?
C12 N11 Co2 103.9(2) . . ?
N11 C12 C13 110.2(3) . . ?
N14 C13 C12 109.6(3) . . ?
C15 N14 C13 116.2(3) . . ?
C15 N14 Co2 113.6(2) . . ?
C13 N14 Co2 105.1(2) . . ?
N14 C15 C16 112.7(3) . . ?
C17 C16 C15 117.2(3) . . ?
N11 C17 C16 112.0(3) 3_766 . ?

loop_
_geom_bond_atom_site_label_1
_geom_bond_atom_site_label_2
_geom_bond_distance
_geom_bond_site_symmetry_2
_geom_bond_publ_flag
Co1 N4 2.102(2) . ?
Co1 N4 2.102(2) 3_665 ?
Co1 N1 2.109(2) . ?
Co1 N1 2.109(2) 3_665 ?
Co1 O1 2.122(2) 3_665 ?
Co1 O1 2.122(2) . ?
N1 C7 1.468(4) 3_665 ?
N1 C2 1.473(4) . ?
C2 C3 1.509(5) . ?
C3 N4 1.466(4) . ?
N4 C5 1.479(4) . ?
C5 C6 1.512(5) . ?
C6 C7 1.513(5) . ?
C7 N1 1.468(4) 3_665 ?
O1 P1 1.500(2) . ?
P1 O3 1.528(2) . ?
P1 O4 1.552(2) . ?
P1 O2 1.553(2) . ?
O2 Al1 1.728(2) 4_575 ?
O4 Al1 1.736(2) . ?
Al1 O2 1.728(2) 4_576 ?
Al1 O7 1.734(2) 4_575 ?
Al1 O5 1.747(2) . ?
O5 P2 1.538(2) . ?
P2 O6 1.481(2) . ?
P2 O7 1.522(2) . ?
P2 O8 1.554(2) . ?
O6 Co2 2.089(2) . ?
O7 Al1 1.734(2) 4_576 ?
Co2 O6 2.089(2) 3_766 ?
Co2 N14 2.109(2) . ?
Co2 N14 2.109(2) 3_766 ?
Co2 N11 2.113(3) . ?
Co2 N11 2.114(3) 3_766 ?
N11 C17 1.456(4) 3_766 ?
N11 C12 1.478(4) . ?
C12 C13 1.506(5) . ?
C13 N14 1.473(5) . ?
N14 C15 1.472(4) . ?
C15 C16 1.513(5) . ?
C16 C17 1.501(5) . ?
C17 N11 1.456(4) 3_766 ?

loop_
_geom_torsion_atom_site_label_1
_geom_torsion_atom_site_label_2
_geom_torsion_atom_site_label_3
_geom_torsion_atom_site_label_4
_geom_torsion
_geom_torsion_site_symmetry_1
_geom_torsion_site_symmetry_2
_geom_torsion_site_symmetry_3
_geom_torsion_site_symmetry_4
_geom_torsion_publ_flag
N4 Co1 N1 C7 140.7(2) . . . 3_665 ?
N4 Co1 N1 C7 -39.3(2) 3_665 . . 3_665 ?
N1 Co1 N1 C7 75.0(47) 3_665 . . 3_665 ?
O1 Co1 N1 C7 49.2(2) 3_665 . . 3_665 ?
O1 Co1 N1 C7 -130.8(2) . . . 3_665 ?
N4 Co1 N1 C2 15.7(2) . . . . ?
N4 Co1 N1 C2 -164.3(2) 3_665 . . . ?
N1 Co1 N1 C2 -50.1(47) 3_665 . . . ?
O1 Co1 N1 C2 -75.9(2) 3_665 . . . ?
O1 Co1 N1 C2 104.1(2) . . . . ?
C7 N1 C2 C3 -167.8(3) 3_665 . . . ?
Co1 N1 C2 C3 -42.7(3) . . . . ?
N1 C2 C3 N4 59.0(4) . . . . ?
C2 C3 N4 C5 -166.5(3) . . . . ?
C2 C3 N4 Co1 -41.0(3) . . . . ?
N4 Co1 N4 C3 148.7(9) 3_665 . . . ?
N1 Co1 N4 C3 13.8(2) . . . . ?
N1 Co1 N4 C3 -166.2(2) 3_665 . . . ?
O1 Co1 N4 C3 101.2(2) 3_665 . . . ?
O1 Co1 N4 C3 -78.8(2) . . . . ?
N4 Co1 N4 C5 -85.0(8) 3_665 . . . ?
N1 Co1 N4 C5 140.1(2) . . . . ?
N1 Co1 N4 C5 -39.9(2) 3_665 . . . ?
O1 Co1 N4 C5 -132.5(2) 3_665 . . . ?
O1 Co1 N4 C5 47.5(2) . . . . ?
C3 N4 C5 C6 178.5(3) . . . . ?
Co1 N4 C5 C6 57.4(3) . . . . ?
N4 C5 C6 C7 -73.5(4) . . . . ?
C5 C6 C7 N1 72.4(4) . . . 3_665 ?
N4 Co1 O1 P1 123.2(2) . . . . ?
N4 Co1 O1 P1 -56.8(2) 3_665 . . . ?
N1 Co1 O1 P1 38.3(2) . . . . ?
N1 Co1 O1 P1 -141.7(2) 3_665 . . . ?
O1 Co1 O1 P1 -39.6(51) 3_665 . . . ?
Co1 O1 P1 O3 -51.6(2) . . . . ?
Co1 O1 P1 O4 -174.29(12) . . . . ?
Co1 O1 P1 O2 67.8(2) . . . . ?
O1 P1 O2 Al1 102.8(3) . . . 4_575 ?
O3 P1 O2 Al1 -134.6(2) . . . 4_575 ?
O4 P1 O2 Al1 -17.1(3) . . . 4_575 ?
O1 P1 O4 Al1 166.8(2) . . . . ?
O3 P1 O4 Al1 42.1(2) . . . . ?
O2 P1 O4 Al1 -74.3(2) . . . . ?
P1 O4 Al1 O2 -158.0(2) . . . 4_576 ?
P1 O4 Al1 O7 83.9(2) . . . 4_575 ?
P1 O4 Al1 O5 -32.8(2) . . . . ?
O2 Al1 O5 P2 68.4(2) 4_576 . . . ?
O7 Al1 O5 P2 -176.5(2) 4_575 . . . ?
O4 Al1 O5 P2 -57.1(2) . . . . ?
Al1 O5 P2 O6 159.4(2) . . . . ?
Al1 O5 P2 O7 -79.0(2) . . . . ?
Al1 O5 P2 O8 36.3(2) . . . . ?
O7 P2 O6 Co2 -168.7(2) . . . . ?
O5 P2 O6 Co2 -47.1(3) . . . . ?
O8 P2 O6 Co2 72.7(3) . . . . ?
O6 P2 O7 Al1 179.5(2) . . . 4_576 ?
O5 P2 O7 Al1 57.6(3) . . . 4_576 ?
O8 P2 O7 Al1 -58.2(3) . . . 4_576 ?
P2 O6 Co2 O6 -94.2(87) . . . 3_766 ?
P2 O6 Co2 N14 69.5(2) . . . . ?
P2 O6 Co2 N14 -110.5(2) . . . 3_766 ?
P2 O6 Co2 N11 154.7(2) . . . . ?
P2 O6 Co2 N11 -25.3(2) . . . 3_766 ?
O6 Co2 N11 C17 50.6(2) . . . 3_766 ?
O6 Co2 N11 C17 -129.4(2) 3_766 . . 3_766 ?
N14 Co2 N11 C17 140.2(2) . . . 3_766 ?
N14 Co2 N11 C17 -39.8(2) 3_766 . . 3_766 ?
N11 Co2 N11 C17 -56.0(154) 3_766 . . 3_766 ?
O6 Co2 N11 C12 -73.6(2) . . . . ?
O6 Co2 N11 C12 106.4(2) 3_766 . . . ?
N14 Co2 N11 C12 16.0(2) . . . . ?
N14 Co2 N11 C12 -164.0(2) 3_766 . . . ?
N11 Co2 N11 C12 179.8(154) 3_766 . . . ?
C17 N11 C12 C13 -167.4(3) 3_766 . . . ?
Co2 N11 C12 C13 -43.0(3) . . . . ?
N11 C12 C13 N14 59.0(4) . . . . ?
C12 C13 N14 C15 -166.9(3) . . . . ?
C12 C13 N14 Co2 -40.4(3) . . . . ?
O6 Co2 N14 C15 -131.6(2) . . . . ?
O6 Co2 N14 C15 48.4(2) 3_766 . . . ?
N14 Co2 N14 C15 13.7(1000) 3_766 . . . ?
N11 Co2 N14 C15 141.3(2) . . . . ?
N11 Co2 N14 C15 -38.7(2) 3_766 . . . ?
O6 Co2 N14 C13 100.3(2) . . . . ?
O6 Co2 N14 C13 -79.7(2) 3_766 . . . ?
N14 Co2 N14 C13 -114.4(259) 3_766 . . . ?
N11 Co2 N14 C13 13.2(2) . . . . ?
N11 Co2 N14 C13 -166.8(2) 3_766 . . . ?
C13 N14 C15 C16 177.5(3) . . . . ?
Co2 N14 C15 C16 55.4(3) . . . . ?
N14 C15 C16 C17 -72.5(4) . . . . ?
C15 C16 C17 N11 73.3(4) . . . 3_766 ?

loop_
_cod_changelog_entry_id
_cod_changelog_entry_author
_cod_changelog_entry_date
_cod_changelog_entry_text
1 'Vaitkus, Antanas' 2022-09-17T02:00:00+03:00 'Updated bibliographic information.'
